data_4028887
loop_
_publ_author_name
'Junbo Li'
'Junkuo Gao'
'Gang Li'
'Weiwei Xiong'
'Qichun Zhang'

_publ_section_title
;
 Azaisoquinolinones: N Positions Tell You Different Stories in Their
 Optical Properties
;
_journal_name_full 'Journal of Organic Chemistry'
_journal_page_first 12760
_journal_page_last 12768
_journal_paper_doi 10.1021/jo402338n
_journal_volume 78
_journal_year 2013
_chemical_formula_moiety 'C23 H19 N3 O2'
_chemical_formula_sum 'C23 H19 N3 O2'
_chemical_formula_weight 369.41
_chemical_name_systematic
; 
 ? 
;
_space_group_IT_number 14
_symmetry_cell_setting monoclinic
_symmetry_space_group_name_Hall '-P 2ybc'
_symmetry_space_group_name_H-M 'P 1 21/c 1'
_atom_sites_solution_hydrogens geom
_atom_sites_solution_primary direct
_atom_sites_solution_secondary difmap
_audit_creation_method SHELXL-97
_cell_angle_alpha 90.00
_cell_angle_beta 98.7660(10)
_cell_angle_gamma 90.00
_cell_formula_units_Z 4
_cell_length_a 11.3009(2)
_cell_length_b 7.81000(10)
_cell_length_c 20.9263(3)
_cell_measurement_reflns_used 3105
_cell_measurement_temperature 293(2)
_cell_measurement_theta_max 72.8710
_cell_measurement_theta_min 4.2600
_cell_volume 1825.38(5)
_computing_cell_refinement
;
CrysAlisPro, Agilent Technologies,Version 1.171.36.21 
(release 14-08-2012 CrysAlis171 .NET)
;
_computing_data_collection
;
CrysAlisPro, Agilent Technologies,Version 1.171.36.21 
(release 14-08-2012 CrysAlis171 .NET)
;
_computing_data_reduction
;
CrysAlisPro, Agilent Technologies,Version 1.171.36.21 
(release 14-08-2012 CrysAlis171 .NET)
;
_computing_molecular_graphics 'DIAMOND. Version 3.0. Crystal Impact'
_computing_publication_material 'Windows Word 2003'
_computing_structure_refinement 'SHELXL-97 (Sheldrick, 1997)'
_computing_structure_solution 'SHELXS-97 (Sheldrick, 1990)'
_diffrn_ambient_temperature 293(2)
_diffrn_detector_area_resol_mean 10.6613
_diffrn_measured_fraction_theta_full 0.972
_diffrn_measured_fraction_theta_max 0.972
_diffrn_measurement_device_type 'SuperNova, Dual, Cu at zero, Atlas'
_diffrn_measurement_method '\w scans'
_diffrn_radiation_monochromator graphite
_diffrn_radiation_source 'fine-focus sealed tube'
_diffrn_radiation_type CuK\a
_diffrn_radiation_wavelength 1.54178
_diffrn_reflns_av_R_equivalents 0.0188
_diffrn_reflns_av_sigmaI/netI 0.0251
_diffrn_reflns_limit_h_max 13
_diffrn_reflns_limit_h_min -13
_diffrn_reflns_limit_k_max 9
_diffrn_reflns_limit_k_min -4
_diffrn_reflns_limit_l_max 24
_diffrn_reflns_limit_l_min -25
_diffrn_reflns_number 6449
_diffrn_reflns_theta_full 72.96
_diffrn_reflns_theta_max 72.96
_diffrn_reflns_theta_min 3.96
_exptl_absorpt_coefficient_mu 0.703
_exptl_absorpt_correction_T_max 1.00000
_exptl_absorpt_correction_T_min 0.96515
_exptl_absorpt_correction_type multi-scan
_exptl_absorpt_process_details 'CrysAlisPro, Agilent Technologies'
_exptl_crystal_colour colorless
_exptl_crystal_density_diffrn 1.344
_exptl_crystal_description plate
_exptl_crystal_F_000 776
_exptl_crystal_size_max 0.20
_exptl_crystal_size_mid 0.18
_exptl_crystal_size_min 0.12
_refine_diff_density_max 0.212
_refine_diff_density_min -0.178
_refine_diff_density_rms 0.034
_refine_ls_extinction_coef 0.0020(4)
_refine_ls_extinction_expression Fc^*^=kFc[1+0.001xFc^2^\l^3^/sin(2\q)]^-1/4^
_refine_ls_extinction_method SHELXL
_refine_ls_goodness_of_fit_ref 0.990
_refine_ls_hydrogen_treatment mixed
_refine_ls_matrix_type full
_refine_ls_number_parameters 330
_refine_ls_number_reflns 3536
_refine_ls_number_restraints 0
_refine_ls_restrained_S_all 0.990
_refine_ls_R_factor_all 0.0469
_refine_ls_R_factor_gt 0.0380
_refine_ls_shift/su_max 0.005
_refine_ls_shift/su_mean 0.001
_refine_ls_structure_factor_coef Fsqd
_refine_ls_weighting_details 'calc w=1/[\s^2^(Fo^2^)+(0.1000P)^2^+0.0000P] where P=(Fo^2^+2Fc^2^)/3'
_refine_ls_weighting_scheme calc
_refine_ls_wR_factor_gt 0.1203
_refine_ls_wR_factor_ref 0.1334
_reflns_number_gt 2917
_reflns_number_total 3536
_reflns_threshold_expression >2sigma(I)
_cod_data_source_file jo402338n_si_002.cif
_cod_data_source_block x
_cod_original_sg_symbol_H-M 'P 21/c'
_cod_database_code 4028887

loop_
_symmetry_equiv_pos_as_xyz
'x, y, z'
'-x, y+1/2, -z+1/2'
'-x, -y, -z'
'x, -y-1/2, z-1/2'

loop_
_atom_site_label
_atom_site_type_symbol
_atom_site_fract_x
_atom_site_fract_y
_atom_site_fract_z
_atom_site_U_iso_or_equiv
_atom_site_adp_type
_atom_site_occupancy
_atom_site_symmetry_multiplicity
_atom_site_calc_flag
C5 C 0.25935(11) 0.40014(16) 0.02588(6) 0.0345(3) Uani 1 1 d
C6 C 0.23971(12) 0.70351(17) 0.04586(6) 0.0383(3) Uani 1 1 d
C7 C 0.34379(11) 0.38325(16) 0.09026(6) 0.0339(3) Uani 1 1 d
C8 C 0.32085(11) 0.50789(16) 0.13448(6) 0.0332(3) Uani 1 1 d
N3 N 0.49324(12) 0.25765(19) 0.17001(7) 0.0527(3) Uani 1 1 d
C10 C 0.11016(11) 0.49788(17) 0.08786(6) 0.0361(3) Uani 1 1 d
C11 C 0.38875(13) 0.51168(19) 0.19490(7) 0.0417(3) Uani 1 1 d
H11 H 0.3779(16) 0.594(3) 0.2254(10) 0.051(5) Uiso 1 1 d
C12 C 0.42738(13) 0.25826(19) 0.11070(7) 0.0425(3) Uani 1 1 d
H12 H 0.4363(16) 0.160(3) 0.0829(9) 0.047(4) Uiso 1 1 d
C13 C 0.21493(11) 0.62606(16) 0.11046(6) 0.0344(3) Uani 1 1 d
C14 C 0.18957(12) 0.75256(17) 0.16219(6) 0.0382(3) Uani 1 1 d
C15 C 0.28382(13) 0.28348(18) -0.02876(6) 0.0408(3) Uani 1 1 d
C16 C 0.27269(16) 0.6303(2) -0.06215(7) 0.0471(4) Uani 1 1 d
H16C H 0.339(2) 0.576(3) -0.0748(12) 0.074(7) Uiso 1 1 d
H16B H 0.192(2) 0.603(4) -0.0925(13) 0.084(7) Uiso 1 1 d
H16A H 0.282(2) 0.750(4) -0.0631(11) 0.078(7) Uiso 1 1 d
C17 C 0.23614(15) 0.9176(2) 0.16556(8) 0.0500(4) Uani 1 1 d
H17 H 0.2811(19) 0.952(3) 0.1313(11) 0.062(6) Uiso 1 1 d
C18 C 0.19265(16) 0.2213(2) -0.07464(7) 0.0509(4) Uani 1 1 d
H18 H 0.1072(19) 0.245(3) -0.0704(10) 0.059(5) Uiso 1 1 d
C19 C 0.12986(18) 0.6990(2) 0.21208(8) 0.0577(4) Uani 1 1 d
H19 H 0.096(2) 0.583(3) 0.2107(11) 0.075(7) Uiso 1 1 d
C20 C 0.47457(14) 0.3846(2) 0.20971(8) 0.0507(4) Uani 1 1 d
H20 H 0.531(2) 0.383(3) 0.2525(12) 0.076(7) Uiso 1 1 d
C21 C 0.15530(18) 0.9742(3) 0.26333(9) 0.0613(5) Uani 1 1 d
H21 H 0.142(2) 1.054(3) 0.2965(12) 0.074(7) Uiso 1 1 d
C22 C 0.40236(16) 0.2551(2) -0.03734(8) 0.0532(4) Uani 1 1 d
H22 H 0.4702(19) 0.307(3) -0.0078(11) 0.061(5) Uiso 1 1 d
C23 C 0.07850(15) 0.2131(2) 0.04565(9) 0.0513(4) Uani 1 1 d
H23C H 0.1312(19) 0.119(3) 0.0367(11) 0.068(6) Uiso 1 1 d
H23B H 0.053(2) 0.197(3) 0.0929(13) 0.082(7) Uiso 1 1 d
H23A H 0.007(2) 0.205(4) 0.0124(13) 0.086(8) Uiso 1 1 d
C24 C 0.1122(2) 0.8085(3) 0.26185(9) 0.0671(5) Uani 1 1 d
H24 H 0.067(2) 0.770(4) 0.2955(13) 0.086(7) Uiso 1 1 d
C25 C 0.2194(2) 0.1224(2) -0.12579(9) 0.0682(5) Uani 1 1 d
H25 H 0.153(2) 0.084(3) -0.1553(12) 0.071(6) Uiso 1 1 d
C26 C 0.2180(2) 1.0272(2) 0.21549(9) 0.0624(5) Uani 1 1 d
H26 H 0.248(2) 1.141(4) 0.2173(14) 0.092(8) Uiso 1 1 d
C27 C 0.4273(2) 0.1580(3) -0.08922(10) 0.0687(5) Uani 1 1 d
H27 H 0.517(2) 0.133(4) -0.0989(13) 0.091(8) Uiso 1 1 d
C28 C 0.3365(2) 0.0890(3) -0.13247(10) 0.0752(6) Uani 1 1 d
H28 H 0.348(2) 0.023(4) -0.1673(14) 0.091(8) Uiso 1 1 d
N1 N 0.26802(10) 0.58138(15) 0.00497(5) 0.0381(3) Uani 1 1 d
N2 N 0.13741(9) 0.38044(14) 0.04389(5) 0.0365(3) Uani 1 1 d
O1 O 0.23136(13) 0.85469(14) 0.03214(5) 0.0579(3) Uani 1 1 d
O2 O 0.01620(9) 0.49707(16) 0.10929(6) 0.0508(3) Uani 1 1 d

loop_
_atom_site_aniso_label
_atom_site_aniso_U_11
_atom_site_aniso_U_22
_atom_site_aniso_U_33
_atom_site_aniso_U_23
_atom_site_aniso_U_13
_atom_site_aniso_U_12
C5 0.0370(6) 0.0332(6) 0.0336(6) 0.0002(5) 0.0066(5) 0.0070(5)
C6 0.0470(7) 0.0330(6) 0.0350(6) 0.0028(5) 0.0061(5) 0.0065(5)
C7 0.0340(6) 0.0342(6) 0.0338(6) 0.0021(5) 0.0065(5) 0.0032(5)
C8 0.0344(6) 0.0310(6) 0.0346(6) 0.0025(5) 0.0064(5) 0.0015(5)
N3 0.0491(7) 0.0591(8) 0.0480(7) 0.0094(6) 0.0009(5) 0.0186(6)
C10 0.0362(6) 0.0368(6) 0.0347(6) -0.0003(5) 0.0039(5) 0.0085(5)
C11 0.0453(7) 0.0413(7) 0.0371(7) -0.0002(6) 0.0022(5) 0.0003(6)
C12 0.0435(7) 0.0404(7) 0.0442(7) 0.0036(6) 0.0088(5) 0.0111(6)
C13 0.0390(6) 0.0321(6) 0.0323(6) 0.0001(5) 0.0059(5) 0.0055(5)
C14 0.0434(7) 0.0365(6) 0.0347(6) -0.0027(5) 0.0057(5) 0.0083(5)
C15 0.0531(7) 0.0356(6) 0.0342(6) 0.0001(5) 0.0086(5) 0.0110(6)
C16 0.0620(9) 0.0479(8) 0.0333(7) 0.0058(6) 0.0134(6) 0.0031(7)
C17 0.0618(9) 0.0429(8) 0.0462(8) -0.0073(6) 0.0107(7) -0.0022(7)
C18 0.0674(10) 0.0445(8) 0.0387(7) -0.0055(6) 0.0013(6) 0.0141(7)
C19 0.0813(11) 0.0520(9) 0.0439(8) -0.0093(7) 0.0228(8) -0.0100(8)
C20 0.0478(8) 0.0577(9) 0.0426(7) 0.0061(6) -0.0057(6) 0.0081(7)
C21 0.0747(11) 0.0606(10) 0.0486(8) -0.0212(8) 0.0092(8) 0.0111(9)
C22 0.0586(9) 0.0561(9) 0.0483(8) 0.0000(7) 0.0192(7) 0.0140(7)
C23 0.0508(8) 0.0385(7) 0.0655(10) -0.0029(7) 0.0117(7) -0.0016(6)
C24 0.0828(12) 0.0758(12) 0.0480(9) -0.0166(9) 0.0272(9) -0.0072(10)
C25 0.1081(16) 0.0539(10) 0.0401(8) -0.0114(7) 0.0032(9) 0.0118(10)
C26 0.0854(13) 0.0453(9) 0.0558(9) -0.0144(7) 0.0084(8) -0.0005(8)
C27 0.0896(13) 0.0648(11) 0.0595(10) 0.0012(9) 0.0361(10) 0.0279(10)
C28 0.1246(19) 0.0566(10) 0.0510(10) -0.0082(8) 0.0345(11) 0.0256(11)
N1 0.0505(6) 0.0339(6) 0.0307(5) 0.0031(4) 0.0086(4) 0.0063(5)
N2 0.0355(5) 0.0353(6) 0.0381(6) -0.0040(4) 0.0037(4) 0.0039(4)
O1 0.0969(9) 0.0333(5) 0.0450(6) 0.0065(4) 0.0155(6) 0.0132(5)
O2 0.0367(5) 0.0612(7) 0.0563(6) -0.0080(5) 0.0125(4) 0.0054(4)

loop_
_atom_type_symbol
_atom_type_description
_atom_type_scat_dispersion_real
_atom_type_scat_dispersion_imag
_atom_type_scat_source
C C 0.0181 0.0091 'International Tables Vol C Tables 4.2.6.8 and 6.1.1.4'
H H 0.0000 0.0000 'International Tables Vol C Tables 4.2.6.8 and 6.1.1.4'
N N 0.0311 0.0180 'International Tables Vol C Tables 4.2.6.8 and 6.1.1.4'
O O 0.0492 0.0322 'International Tables Vol C Tables 4.2.6.8 and 6.1.1.4'

loop_
_geom_angle_atom_site_label_1
_geom_angle_atom_site_label_2
_geom_angle_atom_site_label_3
_geom_angle
N1 C5 N2 106.09(10)
N1 C5 C15 108.73(10)
N2 C5 C15 114.17(11)
N1 C5 C7 106.25(10)
N2 C5 C7 104.15(10)
C15 C5 C7 116.69(10)
O1 C6 N1 123.59(13)
O1 C6 C13 124.69(12)
N1 C6 C13 111.68(11)
C12 C7 C8 118.42(12)
C12 C7 C5 129.64(12)
C8 C7 C5 111.67(10)
C11 C8 C7 119.39(12)
C11 C8 C13 125.89(12)
C7 C8 C13 114.67(11)
C20 N3 C12 117.06(12)
O2 C10 N2 122.99(13)
O2 C10 C13 123.69(12)
N2 C10 C13 113.23(11)
C8 C11 C20 117.53(14)
N3 C12 C7 122.96(14)
C14 C13 C8 112.27(10)
C14 C13 C6 116.50(10)
C8 C13 C6 106.60(10)
C14 C13 C10 114.40(10)
C8 C13 C10 103.32(10)
C6 C13 C10 102.43(10)
C17 C14 C19 117.64(14)
C17 C14 C13 121.75(13)
C19 C14 C13 120.22(13)
C18 C15 C22 118.83(14)
C18 C15 C5 122.02(13)
C22 C15 C5 118.70(13)
C26 C17 C14 120.75(16)
C15 C18 C25 120.19(17)
C24 C19 C14 121.39(17)
N3 C20 C11 124.38(13)
C26 C21 C24 118.97(15)
C27 C22 C15 120.06(18)
C21 C24 C19 120.28(18)
C28 C25 C18 120.6(2)
C21 C26 C17 120.88(17)
C28 C27 C22 120.66(18)
C27 C28 C25 119.54(16)
C6 N1 C16 118.00(11)
C6 N1 C5 116.88(10)
C16 N1 C5 122.93(11)
C10 N2 C23 115.50(12)
C10 N2 C5 114.36(11)
C23 N2 C5 122.53(11)

loop_
_geom_bond_atom_site_label_1
_geom_bond_atom_site_label_2
_geom_bond_distance
C5 N1 1.4892(17)
C5 N2 1.4910(16)
C5 C15 1.5200(17)
C5 C7 1.5334(17)
C6 O1 1.2154(18)
C6 N1 1.3520(18)
C6 C13 1.5451(17)
C7 C12 1.3803(18)
C7 C8 1.3943(18)
C8 C11 1.3757(19)
C8 C13 1.5342(16)
N3 C20 1.331(2)
N3 C12 1.346(2)
C10 O2 1.2141(17)
C10 N2 1.3671(17)
C10 C13 1.5675(18)
C11 C20 1.389(2)
C13 C14 1.5246(17)
C14 C17 1.390(2)
C14 C19 1.391(2)
C15 C18 1.385(2)
C15 C22 1.396(2)
C16 N1 1.4643(17)
C17 C26 1.390(2)
C18 C25 1.390(2)
C19 C24 1.385(2)
C21 C26 1.376(3)
C21 C24 1.382(3)
C22 C27 1.388(2)
C23 N2 1.4696(19)
C25 C28 1.378(4)
C27 C28 1.371(4)
